data_7119354
loop_
_publ_author_name
Liangliang
Song
Lei
Gong
Eric
Meggers

_publ_section_title
;
 Asymmetric dual catalysis via fragmentation of a single rhodium precursor
 complex
;
_journal_name_full Chem.Commun.
_journal_page_first 7699
_journal_volume 52
_journal_year 2016
_chemical_absolute_configuration unk
_chemical_formula_moiety 'C41 H44 N3 O4 Rh?? H2 O1'
_chemical_formula_sum 'C43 H44 N3 O5 Rh'
_chemical_formula_weight 785.72
_chemical_name_systematic Rh-SC-1
_space_group_IT_number 19
_symmetry_cell_setting orthorhombic
_symmetry_space_group_name_Hall 'P 2ac 2ab'
_symmetry_space_group_name_H-M 'P 21 21 21'
_atom_sites_solution_hydrogens geom
_atom_sites_solution_primary direct
_atom_sites_solution_secondary difmap
_audit_creation_method SHELXL-97
_audit_update_record
;
2016-03-14 deposited with the CCDC.
2016-05-24 downloaded from the CCDC.
;
_cell_angle_alpha 90.00
_cell_angle_beta 90.00
_cell_angle_gamma 90.00
_cell_formula_units_Z 4
_cell_length_a 12.6831(5)
_cell_length_b 13.3648(5)
_cell_length_c 25.5629(9)
_cell_measurement_reflns_used 3391
_cell_measurement_temperature 173(2)
_cell_measurement_theta_max 25.8470
_cell_measurement_theta_min 3.5410
_cell_volume 4333.1(3)
_computing_cell_refinement 'Bruker FRAMBO'
_computing_data_collection 'Bruker FRAMBO'
_computing_data_reduction 'Bruker SAINT'
_computing_molecular_graphics 'Bruker SHELXTL'
_computing_publication_material 'Bruker SHELXTL'
_computing_structure_refinement 'SHELXL-97 (Sheldrick, 1997)'
_computing_structure_solution 'SHELXS-97 (Sheldrick, 1990)'
_diffrn_ambient_temperature 173(2)
_diffrn_detector_area_resol_mean 16.1903
_diffrn_measured_fraction_theta_full 0.991
_diffrn_measured_fraction_theta_max 0.991
_diffrn_measurement_device_type 'Xcalibur, Sapphire3, Gemini ultra'
_diffrn_measurement_method '\w scans'
_diffrn_radiation_monochromator graphite
_diffrn_radiation_source 'Enhance (Mo) X-ray Source'
_diffrn_radiation_type MoK\a
_diffrn_radiation_wavelength 0.71073
_diffrn_reflns_av_R_equivalents 0.0445
_diffrn_reflns_av_sigmaI/netI 0.0824
_diffrn_reflns_limit_h_max 15
_diffrn_reflns_limit_h_min -13
_diffrn_reflns_limit_k_max 9
_diffrn_reflns_limit_k_min -16
_diffrn_reflns_limit_l_max 27
_diffrn_reflns_limit_l_min -31
_diffrn_reflns_number 13357
_diffrn_reflns_theta_full 25.99
_diffrn_reflns_theta_max 25.99
_diffrn_reflns_theta_min 3.05
_diffrn_standards_number 14806
_exptl_absorpt_coefficient_mu 0.437
_exptl_absorpt_correction_T_max 0.9334
_exptl_absorpt_correction_T_min 0.9216
_exptl_absorpt_correction_type multi-scan
_exptl_absorpt_process_details
; 
CrysAlisPro, Agilent Technologies, 
Version 1.171.36.24 (release 03-12-2012 CrysAlis171 .NET) 
(compiled Dec  3 2012,18:21:49) 
Empirical absorption correction using spherical harmonics, 
 implemented in SCALE3 ABSPACK scaling algorithm. 
;
_exptl_crystal_colour YELLOW
_exptl_crystal_density_diffrn 1.204
_exptl_crystal_density_method 'not measured'
_exptl_crystal_description BLOCK
_exptl_crystal_F_000 1632
_exptl_crystal_size_max 0.19
_exptl_crystal_size_mid 0.17
_exptl_crystal_size_min 0.16
_refine_diff_density_max 1.933
_refine_diff_density_min -0.975
_refine_diff_density_rms 0.140
_refine_ls_abs_structure_details 'Flack H D (1983), Acta Cryst. A39, 876-881'
_refine_ls_abs_structure_Flack 0.03(7)
_refine_ls_extinction_method none
_refine_ls_goodness_of_fit_ref 1.001
_refine_ls_hydrogen_treatment constr
_refine_ls_matrix_type full
_refine_ls_number_parameters 478
_refine_ls_number_reflns 8035
_refine_ls_number_restraints 12
_refine_ls_restrained_S_all 1.001
_refine_ls_R_factor_all 0.0888
_refine_ls_R_factor_gt 0.0792
_refine_ls_shift/su_max 0.002
_refine_ls_shift/su_mean 0.000
_refine_ls_structure_factor_coef Fsqd
_refine_ls_weighting_details 'calc w=1/[\s^2^(Fo^2^)+(0.1190P)^2^+16.8910P] where P=(Fo^2^+2Fc^2^)/3'
_refine_ls_weighting_scheme calc
_refine_ls_wR_factor_gt 0.2105
_refine_ls_wR_factor_ref 0.2191
_reflns_number_gt 7069
_reflns_number_total 8035
_reflns_threshold_expression >2sigma(I)
_cod_data_source_file c6cc03157a2.cif
_cod_data_source_block sll
_cod_original_sg_symbol_H-M P2(1)2(1)2(1)
_cod_database_code 7119354

loop_
_symmetry_equiv_pos_as_xyz
'x, y, z'
'-x+1/2, -y, z+1/2'
'-x, y+1/2, -z+1/2'
'x+1/2, -y+1/2, -z'

loop_
_atom_site_label
_atom_site_type_symbol
_atom_site_fract_x
_atom_site_fract_y
_atom_site_fract_z
_atom_site_U_iso_or_equiv
_atom_site_adp_type
_atom_site_occupancy
_atom_site_symmetry_multiplicity
_atom_site_calc_flag
_atom_site_refinement_flags
_atom_site_disorder_assembly
_atom_site_disorder_group
Rh1 Rh 0.50596(4) 0.24392(4) 1.106063(19) 0.02154(18) Uani 1 1 d . . .
O1 O 0.6521(4) 0.2401(5) 1.06311(18) 0.0264(11) Uani 1 1 d . . .
O2 O 0.7591(4) 0.2662(6) 0.9961(2) 0.0418(19) Uani 1 1 d . . .
O3 O 0.6360(5) 0.3871(5) 1.2328(2) 0.0342(14) Uani 1 1 d . . .
O4 O 0.2910(5) 0.0300(4) 1.0638(2) 0.0306(13) Uani 1 1 d . . .
N1 N 0.4397(5) 0.3437(5) 1.0465(2) 0.0214(13) Uani 1 1 d . . .
H1A H 0.3880 0.3093 1.0288 0.026 Uiso 1 1 calc R . .
H1B H 0.4077 0.3964 1.0633 0.026 Uiso 1 1 calc R . .
N2 N 0.5659(6) 0.3545(5) 1.1526(3) 0.0255(15) Uani 1 1 d . . .
N3 N 0.4362(6) 0.1239(5) 1.0693(2) 0.0250(14) Uani 1 1 d . . .
C1 C 0.6691(6) 0.2655(6) 1.0163(3) 0.0259(16) Uani 1 1 d . . .
C2 C 0.5787(7) 0.2991(6) 0.9818(3) 0.0286(18) Uani 1 1 d . . .
H2A H 0.5309 0.2418 0.9755 0.034 Uiso 1 1 calc R . .
H2B H 0.6069 0.3213 0.9476 0.034 Uiso 1 1 calc R . .
C3 C 0.5156(6) 0.3856(5) 1.0069(3) 0.0219(15) Uani 1 1 d . . .
H3A H 0.5666 0.4296 1.0259 0.026 Uiso 1 1 calc R . .
C4 C 0.4626(7) 0.4490(7) 0.9637(3) 0.0329(19) Uani 1 1 d . . .
C5 C 0.5151(9) 0.5317(6) 0.9448(4) 0.042(2) Uani 1 1 d . . .
H5A H 0.5819 0.5493 0.9589 0.051 Uiso 1 1 calc R . .
C6 C 0.4717(10) 0.5889(8) 0.9057(4) 0.058(3) Uani 1 1 d . . .
H6A H 0.5067 0.6471 0.8932 0.070 Uiso 1 1 calc R . .
C7 C 0.3776(10) 0.5604(12) 0.8852(6) 0.079(5) Uani 1 1 d . . .
H7A H 0.3470 0.6016 0.8590 0.095 Uiso 1 1 calc R . .
C8 C 0.3253(11) 0.4782(13) 0.8997(6) 0.087(5) Uani 1 1 d . . .
H8A H 0.2644 0.4559 0.8814 0.104 Uiso 1 1 calc R . .
C9 C 0.3659(9) 0.4258(10) 0.9439(5) 0.063(4) Uani 1 1 d . . .
H9A H 0.3252 0.3743 0.9597 0.076 Uiso 1 1 calc R . .
C11 C 0.5657(6) 0.1562(6) 1.1638(3) 0.0213(16) Uani 1 1 d U . .
C12 C 0.5672(7) 0.0525(6) 1.1667(3) 0.0281(19) Uani 1 1 d . . .
H12A H 0.5360 0.0135 1.1397 0.034 Uiso 1 1 calc R . .
C13 C 0.6140(9) 0.0066(7) 1.2088(4) 0.037(2) Uani 1 1 d . . .
H13A H 0.6113 -0.0642 1.2112 0.045 Uiso 1 1 calc R . .
C14 C 0.6660(8) 0.0606(7) 1.2485(4) 0.037(2) Uani 1 1 d . . .
H14A H 0.7010 0.0267 1.2762 0.045 Uiso 1 1 calc R . .
C15 C 0.6649(8) 0.1633(7) 1.2464(4) 0.040(2) Uani 1 1 d . . .
H15A H 0.6978 0.2011 1.2733 0.048 Uiso 1 1 calc R . .
C16 C 0.6147(8) 0.2131(7) 1.2041(3) 0.031(2) Uani 1 1 d . . .
C17 C 0.6057(8) 0.3152(6) 1.1978(3) 0.0281(19) Uani 1 1 d . . .
C20 C 0.6325(11) 0.7888(8) 1.1045(5) 0.062(3) Uani 1 1 d . . .
H20A H 0.6873 0.7495 1.0869 0.093 Uiso 1 1 calc R . .
H20B H 0.6576 0.8093 1.1391 0.093 Uiso 1 1 calc R . .
H20C H 0.6165 0.8484 1.0836 0.093 Uiso 1 1 calc R . .
C21 C 0.5687(8) 0.4595(6) 1.1604(3) 0.029(2) Uani 1 1 d . . .
C22 C 0.5372(7) 0.5371(6) 1.1280(3) 0.0330(19) Uani 1 1 d . . .
H22A H 0.5033 0.5244 1.0955 0.040 Uiso 1 1 calc R . .
C23 C 0.5571(8) 0.6344(7) 1.1449(4) 0.036(2) Uani 1 1 d . . .
C24 C 0.5974(8) 0.6486(7) 1.1951(4) 0.042(2) Uani 1 1 d . . .
H24A H 0.6043 0.7154 1.2073 0.050 Uiso 1 1 calc R . .
C25 C 0.6279(8) 0.5730(7) 1.2284(4) 0.041(2) Uani 1 1 d . . .
H25A H 0.6562 0.5856 1.2621 0.050 Uiso 1 1 calc R . .
C26 C 0.6144(7) 0.4786(6) 1.2092(4) 0.032(2) Uani 1 1 d . . .
C27 C 0.5322(9) 0.7250(7) 1.1104(4) 0.046(2) Uani 1 1 d . . .
C28 C 0.4994(14) 0.6941(7) 1.0553(4) 0.064(3) Uani 1 1 d . . .
H28A H 0.5557 0.6542 1.0393 0.096 Uiso 1 1 calc R . .
H28B H 0.4868 0.7540 1.0341 0.096 Uiso 1 1 calc R . .
H28C H 0.4347 0.6541 1.0570 0.096 Uiso 1 1 calc R . .
C29 C 0.4455(10) 0.7885(7) 1.1363(5) 0.051(3) Uani 1 1 d . . .
H29A H 0.4302 0.8467 1.1142 0.076 Uiso 1 1 calc R . .
H29B H 0.4696 0.8112 1.1707 0.076 Uiso 1 1 calc R . .
H29C H 0.3815 0.7482 1.1403 0.076 Uiso 1 1 calc R . .
C31 C 0.3691(5) 0.2432(7) 1.1444(3) 0.0245(15) Uani 1 1 d . . .
C32 C 0.3353(7) 0.3058(6) 1.1850(3) 0.0309(19) Uani 1 1 d . . .
H32A H 0.3807 0.3568 1.1976 0.037 Uiso 1 1 calc R . .
C33 C 0.2347(7) 0.2939(8) 1.2072(4) 0.041(2) Uani 1 1 d . . .
H33A H 0.2117 0.3389 1.2336 0.050 Uiso 1 1 calc R . .
C34 C 0.1683(8) 0.2167(8) 1.1911(4) 0.045(2) Uani 1 1 d . . .
H34A H 0.1017 0.2079 1.2075 0.054 Uiso 1 1 calc R . .
C35 C 0.1988(7) 0.1530(7) 1.1513(3) 0.033(2) Uani 1 1 d . . .
H35A H 0.1533 0.1011 1.1397 0.040 Uiso 1 1 calc R . .
C36 C 0.2977(6) 0.1665(6) 1.1285(3) 0.0241(16) Uani 1 1 d . . .
C37 C 0.3403(6) 0.1073(6) 1.0866(3) 0.0244(16) Uani 1 1 d . . .
C40 C 0.5855(14) -0.0940(14) 0.8702(5) 0.089(5) Uani 1 1 d . . .
H40A H 0.5623 -0.0308 0.8546 0.133 Uiso 1 1 calc R . .
H40B H 0.5256 -0.1401 0.8725 0.133 Uiso 1 1 calc R . .
H40C H 0.6407 -0.1238 0.8483 0.133 Uiso 1 1 calc R . .
C41 C 0.4555(7) 0.0532(6) 1.0312(3) 0.0272(17) Uani 1 1 d . . .
C42 C 0.5420(7) 0.0327(6) 0.9990(3) 0.0296(18) Uani 1 1 d . . .
H42A H 0.6043 0.0719 1.0012 0.036 Uiso 1 1 calc R . .
C43 C 0.5349(8) -0.0469(7) 0.9635(4) 0.038(2) Uani 1 1 d . . .
C44 C 0.4405(9) -0.1006(7) 0.9609(4) 0.044(2) Uani 1 1 d . . .
H44A H 0.4358 -0.1534 0.9361 0.053 Uiso 1 1 calc R . .
C45 C 0.3543(8) -0.0821(7) 0.9918(4) 0.039(2) Uani 1 1 d . . .
H45A H 0.2913 -0.1204 0.9894 0.047 Uiso 1 1 calc R . .
C46 C 0.3653(7) -0.0045(6) 1.0266(3) 0.0308(18) Uani 1 1 d . . .
C47 C 0.6316(11) -0.0733(8) 0.9280(4) 0.053(3) Uani 1 1 d . . .
C48 C 0.7118(13) 0.0022(13) 0.9250(7) 0.106(7) Uani 1 1 d . . .
H48A H 0.7404 0.0146 0.9600 0.159 Uiso 1 1 calc R . .
H48B H 0.6812 0.0642 0.9111 0.159 Uiso 1 1 calc R . .
H48C H 0.7684 -0.0205 0.9018 0.159 Uiso 1 1 calc R . .
C49 C 0.6685(14) -0.1788(9) 0.9491(7) 0.083(5) Uani 1 1 d . . .
H49A H 0.6968 -0.1713 0.9845 0.125 Uiso 1 1 calc R . .
H49B H 0.7234 -0.2057 0.9260 0.125 Uiso 1 1 calc R . .
H49C H 0.6083 -0.2247 0.9497 0.125 Uiso 1 1 calc R . .
O1W O 0.5110(13) 0.0058(11) 0.7368(4) 0.057(4) Uani 0.50 1 d P . .
H1WA H 0.5049 -0.0573 0.7337 0.069 Uiso 0.50 1 d PR . .
H1WB H 0.4472 0.0251 0.7356 0.069 Uiso 0.50 1 d PR . .
O2W O 0.3131(10) 0.0408(10) 0.8669(5) 0.038(3) Uani 0.50 1 d PU . .
H2WA H 0.3352 0.0928 0.8825 0.046 Uiso 0.50 1 d PR . .
H2WB H 0.3503 0.0413 0.8392 0.046 Uiso 0.50 1 d PR . .

loop_
_atom_site_aniso_label
_atom_site_aniso_U_11
_atom_site_aniso_U_22
_atom_site_aniso_U_33
_atom_site_aniso_U_23
_atom_site_aniso_U_13
_atom_site_aniso_U_12
Rh1 0.0223(3) 0.0213(3) 0.0210(3) 0.0005(2) 0.0001(2) 0.0014(3)
O1 0.029(2) 0.029(3) 0.021(2) 0.000(3) 0.005(2) 0.003(3)
O2 0.032(3) 0.053(5) 0.040(3) 0.021(3) 0.019(2) 0.010(3)
O3 0.039(4) 0.034(3) 0.029(3) -0.001(3) -0.005(3) -0.003(3)
O4 0.032(3) 0.031(3) 0.029(3) -0.006(3) 0.003(2) -0.002(3)
N1 0.023(3) 0.021(3) 0.020(3) -0.002(3) 0.002(3) 0.006(3)
N2 0.030(4) 0.024(3) 0.023(3) -0.002(3) -0.005(3) -0.002(3)
N3 0.036(4) 0.022(3) 0.017(3) 0.002(3) 0.002(3) 0.001(3)
C1 0.027(4) 0.024(4) 0.027(4) -0.002(3) 0.007(3) 0.003(3)
C2 0.036(5) 0.030(4) 0.020(4) 0.000(3) 0.004(3) -0.001(4)
C3 0.016(4) 0.026(3) 0.024(4) 0.000(3) -0.005(3) 0.003(3)
C4 0.033(5) 0.035(4) 0.031(4) 0.014(4) 0.004(4) 0.004(3)
C5 0.048(6) 0.031(4) 0.048(5) 0.003(4) -0.004(5) 0.000(5)
C6 0.081(9) 0.044(5) 0.050(6) 0.019(5) 0.007(6) 0.006(5)
C7 0.052(7) 0.116(12) 0.071(9) 0.062(9) 0.003(6) 0.012(7)
C8 0.059(8) 0.124(13) 0.078(9) 0.062(10) -0.027(7) -0.001(8)
C9 0.052(6) 0.078(8) 0.060(7) 0.053(6) -0.033(6) -0.027(6)
C11 0.022(2) 0.023(2) 0.019(2) 0.0012(17) 0.0038(17) -0.0005(17)
C12 0.029(5) 0.030(4) 0.025(4) -0.001(3) 0.005(4) 0.001(4)
C13 0.055(7) 0.028(4) 0.029(5) 0.005(4) -0.010(5) 0.001(4)
C14 0.039(5) 0.044(5) 0.027(5) 0.008(4) -0.015(4) 0.005(4)
C15 0.051(6) 0.039(5) 0.029(5) 0.003(4) -0.015(4) -0.001(4)
C16 0.034(5) 0.036(5) 0.025(4) -0.001(4) 0.003(4) -0.001(4)
C17 0.035(5) 0.027(4) 0.023(4) -0.008(3) 0.002(4) -0.002(4)
C20 0.094(9) 0.030(5) 0.062(7) -0.003(5) 0.025(7) -0.010(5)
C21 0.042(5) 0.025(4) 0.021(4) -0.003(3) 0.006(4) -0.005(4)
C22 0.041(5) 0.030(4) 0.028(4) -0.004(4) -0.005(4) -0.004(4)
C23 0.045(5) 0.028(4) 0.034(5) -0.002(4) -0.001(4) -0.004(4)
C24 0.053(6) 0.034(5) 0.039(5) -0.007(4) 0.006(4) -0.007(4)
C25 0.047(6) 0.040(5) 0.036(5) -0.012(4) -0.005(4) -0.007(4)
C26 0.032(5) 0.028(4) 0.035(5) -0.001(4) 0.003(4) 0.002(4)
C27 0.078(7) 0.029(4) 0.031(5) 0.001(4) 0.002(4) -0.003(4)
C28 0.119(11) 0.034(4) 0.040(5) 0.007(4) -0.001(8) -0.011(8)
C29 0.069(7) 0.026(4) 0.058(7) 0.003(4) -0.003(6) 0.011(5)
C31 0.025(3) 0.028(4) 0.021(3) 0.002(4) 0.003(3) 0.010(4)
C32 0.043(5) 0.033(4) 0.017(4) -0.005(3) 0.005(4) -0.005(4)
C33 0.029(5) 0.055(6) 0.039(5) -0.011(5) 0.013(4) -0.004(4)
C34 0.036(5) 0.049(6) 0.050(6) 0.000(5) 0.020(4) 0.008(4)
C35 0.027(4) 0.044(5) 0.029(4) 0.006(4) -0.005(3) -0.002(4)
C36 0.023(4) 0.034(4) 0.016(4) 0.002(3) -0.001(3) 0.003(3)
C37 0.029(4) 0.022(4) 0.022(4) 0.004(3) -0.003(3) -0.002(3)
C40 0.101(12) 0.112(13) 0.053(8) -0.017(9) 0.022(8) -0.009(10)
C41 0.038(4) 0.024(4) 0.020(4) 0.005(3) -0.004(3) -0.002(3)
C42 0.032(4) 0.032(4) 0.024(4) 0.006(4) 0.007(3) 0.006(3)
C43 0.047(6) 0.029(4) 0.038(5) -0.003(4) 0.006(4) 0.001(4)
C44 0.064(7) 0.024(4) 0.044(6) -0.013(4) 0.002(5) -0.005(4)
C45 0.049(6) 0.029(4) 0.039(5) -0.007(4) -0.007(4) -0.012(4)
C46 0.028(4) 0.031(4) 0.033(5) -0.002(4) 0.008(3) 0.000(3)
C47 0.079(8) 0.031(5) 0.048(6) -0.009(5) 0.022(6) -0.004(5)
C48 0.098(12) 0.096(11) 0.125(14) -0.070(11) 0.074(11) -0.057(10)
C49 0.095(11) 0.046(7) 0.109(12) -0.017(8) 0.038(10) -0.001(7)
O1W 0.076(11) 0.082(10) 0.014(6) 0.004(6) 0.006(7) -0.057(9)
O2W 0.035(3) 0.042(3) 0.037(3) 0.0045(19) -0.0041(19) -0.0001(19)

loop_
_atom_type_symbol
_atom_type_description
_atom_type_scat_dispersion_real
_atom_type_scat_dispersion_imag
_atom_type_scat_source
C C 0.0033 0.0016 'International Tables Vol C Tables 4.2.6.8 and 6.1.1.4'
H H 0.0000 0.0000 'International Tables Vol C Tables 4.2.6.8 and 6.1.1.4'
N N 0.0061 0.0033 'International Tables Vol C Tables 4.2.6.8 and 6.1.1.4'
O O 0.0106 0.0060 'International Tables Vol C Tables 4.2.6.8 and 6.1.1.4'
Rh Rh -1.1178 0.9187 'International Tables Vol C Tables 4.2.6.8 and 6.1.1.4'

loop_
_geom_angle_atom_site_label_1
_geom_angle_atom_site_label_2
_geom_angle_atom_site_label_3
_geom_angle
_geom_angle_site_symmetry_1
_geom_angle_site_symmetry_3
C31 Rh1 C11 88.0(3) . .
C31 Rh1 N2 92.3(3) . .
C11 Rh1 N2 81.7(3) . .
C31 Rh1 N3 81.2(3) . .
C11 Rh1 N3 92.4(3) . .
N2 Rh1 N3 171.5(3) . .
C31 Rh1 O1 178.0(3) . .
C11 Rh1 O1 92.0(3) . .
N2 Rh1 O1 89.6(3) . .
N3 Rh1 O1 96.8(2) . .
C31 Rh1 N1 90.6(3) . .
C11 Rh1 N1 177.4(3) . .
N2 Rh1 N1 96.2(3) . .
N3 Rh1 N1 89.5(3) . .
O1 Rh1 N1 89.5(2) . .
C1 O1 Rh1 128.5(5) . .
C17 O3 C26 106.2(7) . .
C37 O4 C46 103.3(6) . .
C3 N1 Rh1 116.7(4) . .
C17 N2 C21 104.6(7) . .
C17 N2 Rh1 110.7(5) . .
C21 N2 Rh1 143.8(6) . .
C37 N3 C41 106.6(7) . .
C37 N3 Rh1 112.1(5) . .
C41 N3 Rh1 141.3(6) . .
O2 C1 O1 123.2(7) . .
O2 C1 C2 116.6(7) . .
O1 C1 C2 120.2(6) . .
C1 C2 C3 111.9(6) . .
N1 C3 C4 114.0(6) . .
N1 C3 C2 109.4(6) . .
C4 C3 C2 109.9(6) . .
C9 C4 C5 119.1(9) . .
C9 C4 C3 122.2(8) . .
C5 C4 C3 118.7(8) . .
C6 C5 C4 120.6(11) . .
C7 C6 C5 118.5(11) . .
C8 C7 C6 124.1(11) . .
C7 C8 C9 116.3(13) . .
C4 C9 C8 120.5(10) . .
C12 C11 C16 119.3(8) . .
C12 C11 Rh1 128.3(7) . .
C16 C11 Rh1 112.4(6) . .
C13 C12 C11 119.5(9) . .
C12 C13 C14 122.6(8) . .
C15 C14 C13 118.6(8) . .
C14 C15 C16 120.2(9) . .
C17 C16 C15 126.1(9) . .
C17 C16 C11 114.1(9) . .
C15 C16 C11 119.8(8) . .
N2 C17 O3 112.8(7) . .
N2 C17 C16 120.5(8) . .
O3 C17 C16 126.6(9) . .
C22 C21 C26 121.0(8) . .
C22 C21 N2 130.5(8) . .
C26 C21 N2 108.5(7) . .
C21 C22 C23 117.4(8) . .
C22 C23 C24 118.6(8) . .
C22 C23 C27 121.5(8) . .
C24 C23 C27 119.9(8) . .
C25 C24 C23 124.9(9) . .
C26 C25 C24 115.0(9) . .
C25 C26 O3 129.3(9) . .
C25 C26 C21 122.8(9) . .
O3 C26 C21 107.9(7) . .
C28 C27 C23 112.0(7) . .
C28 C27 C20 106.5(9) . .
C23 C27 C20 109.0(9) . .
C28 C27 C29 110.5(10) . .
C23 C27 C29 109.7(8) . .
C20 C27 C29 109.1(8) . .
C32 C31 C36 116.4(7) . .
C32 C31 Rh1 129.0(6) . .
C36 C31 Rh1 114.6(5) . .
C31 C32 C33 120.7(8) . .
C34 C33 C32 120.8(9) . .
C35 C34 C33 120.3(8) . .
C34 C35 C36 118.7(9) . .
C35 C36 C31 123.0(8) . .
C35 C36 C37 125.3(8) . .
C31 C36 C37 111.7(7) . .
N3 C37 O4 114.6(7) . .
N3 C37 C36 120.4(7) . .
O4 C37 C36 124.9(7) . .
N3 C41 C46 107.1(7) . .
N3 C41 C42 133.5(8) . .
C46 C41 C42 119.4(8) . .
C41 C42 C43 118.7(8) . .
C44 C43 C42 118.4(9) . .
C44 C43 C47 121.8(8) . .
C42 C43 C47 119.8(9) . .
C45 C44 C43 124.3(8) . .
C44 C45 C46 115.3(9) . .
C45 C46 C41 124.0(8) . .
C45 C46 O4 127.8(8) . .
C41 C46 O4 108.2(7) . .
C48 C47 C43 115.3(9) . .
C48 C47 C49 115.8(14) . .
C43 C47 C49 103.6(9) . .
C48 C47 C40 109.2(12) . .
C43 C47 C40 106.6(11) . .
C49 C47 C40 105.5(11) . .

loop_
_geom_bond_atom_site_label_1
_geom_bond_atom_site_label_2
_geom_bond_distance
_geom_bond_site_symmetry_2
Rh1 C31 1.993(7) .
Rh1 C11 2.031(8) .
Rh1 N2 2.043(7) .
Rh1 N3 2.059(7) .
Rh1 O1 2.155(5) .
Rh1 N1 2.191(6) .
O1 C1 1.262(9) .
O2 C1 1.254(9) .
O3 C17 1.368(10) .
O3 C26 1.390(11) .
O4 C37 1.340(10) .
O4 C46 1.416(10) .
N1 C3 1.505(10) .
N2 C17 1.366(11) .
N2 C21 1.418(10) .
N3 C37 1.313(11) .
N3 C41 1.379(11) .
C1 C2 1.515(11) .
C2 C3 1.545(11) .
C3 C4 1.545(11) .
C4 C9 1.362(14) .
C4 C5 1.379(13) .
C5 C6 1.374(15) .
C6 C7 1.357(19) .
C7 C8 1.34(2) .
C8 C9 1.428(15) .
C11 C12 1.388(11) .
C11 C16 1.422(12) .
C12 C13 1.374(13) .
C13 C14 1.409(13) .
C14 C15 1.373(14) .
C15 C16 1.421(13) .
C16 C17 1.379(12) .
C20 C27 1.539(16) .
C21 C22 1.386(12) .
C21 C26 1.400(13) .
C22 C23 1.393(12) .
C23 C24 1.394(13) .
C23 C27 1.530(13) .
C24 C25 1.376(14) .
C25 C26 1.363(13) .
C27 C28 1.527(14) .
C27 C29 1.539(15) .
C31 C32 1.400(11) .
C31 C36 1.427(11) .
C32 C33 1.406(13) .
C33 C34 1.394(14) .
C34 C35 1.381(13) .
C35 C36 1.394(12) .
C36 C37 1.439(11) .
C40 C47 1.612(19) .
C41 C46 1.385(12) .
C41 C42 1.397(12) .
C42 C43 1.402(13) .
C43 C44 1.397(14) .
C43 C47 1.566(15) .
C44 C45 1.373(14) .
C45 C46 1.374(12) .
C47 C48 1.435(17) .
C47 C49 1.581(18) .
